data_7022456
loop_
_publ_author_name
'Yu, Wan-Rong'
'Lee, Gene-Hsian'
'Yang, En-Che'

_publ_section_title
;
 Systematic studies of the structures and magnetic properties for a family
 of cubane complexes with the formula: [M2Ln2] (Ln = Dy, Gd; M = Ni, Zn)
 and [Ni2Y2].
;
_journal_issue 11
_journal_name_full 'Dalton transactions (Cambridge, England : 2003)'
_journal_page_first 3941
_journal_page_last 3949
_journal_paper_doi 10.1039/c2dt32688d
_journal_volume 42
_journal_year 2013
_chemical_formula_sum 'C64 H75 Cl Gd2 N4 O26 Zn2'
_chemical_formula_weight 1796.97
_chemical_name_systematic
;
?
;
_space_group_IT_number 15
_symmetry_cell_setting monoclinic
_symmetry_space_group_name_Hall '-C 2yc'
_symmetry_space_group_name_H-M 'C 1 2/c 1'
_atom_sites_solution_hydrogens geom
_atom_sites_solution_primary direct
_atom_sites_solution_secondary difmap
_audit_creation_method SHELXL-97
_cell_angle_alpha 90.00
_cell_angle_beta 121.1377(11)
_cell_angle_gamma 90.00
_cell_formula_units_Z 4
_cell_length_a 21.1184(10)
_cell_length_b 24.0124(11)
_cell_length_c 17.7431(8)
_cell_measurement_reflns_used 4442
_cell_measurement_temperature 150(2)
_cell_measurement_theta_max 21.21
_cell_measurement_theta_min 2.16
_cell_volume 7701.3(6)
_computing_cell_refinement 'Bruker SAINT'
_computing_data_collection 'Bruker SMART'
_computing_data_reduction 'Bruker SAINT'
_computing_molecular_graphics 'Bruker SHELXTL'
_computing_publication_material 'Bruker SHELXTL'
_computing_structure_refinement 'SHELXL-97 (Sheldrick, 1997)'
_computing_structure_solution 'SHELXS-97 (Sheldrick, 1990)'
_diffrn_ambient_temperature 150(2)
_diffrn_measured_fraction_theta_full 0.999
_diffrn_measured_fraction_theta_max 0.999
_diffrn_measurement_device_type 'BRUKER SMART APEXCCD area detector'
_diffrn_measurement_method 'omega scans'
_diffrn_radiation_monochromator graphite
_diffrn_radiation_source 'fine-focus sealed tube'
_diffrn_radiation_type MoK\a
_diffrn_radiation_wavelength 0.71073
_diffrn_reflns_av_R_equivalents 0.0487
_diffrn_reflns_av_sigmaI/netI 0.0550
_diffrn_reflns_limit_h_max 27
_diffrn_reflns_limit_h_min -27
_diffrn_reflns_limit_k_max 27
_diffrn_reflns_limit_k_min -31
_diffrn_reflns_limit_l_max 22
_diffrn_reflns_limit_l_min -23
_diffrn_reflns_number 24818
_diffrn_reflns_theta_full 27.49
_diffrn_reflns_theta_max 27.49
_diffrn_reflns_theta_min 1.41
_exptl_absorpt_coefficient_mu 2.426
_exptl_absorpt_correction_T_max 0.5604
_exptl_absorpt_correction_T_min 0.4082
_exptl_absorpt_correction_type multi-scan
_exptl_crystal_colour colorless
_exptl_crystal_density_diffrn 1.550
_exptl_crystal_density_meas ?
_exptl_crystal_density_method 'not measured'
_exptl_crystal_description block
_exptl_crystal_F_000 3600
_exptl_crystal_size_max 0.45
_exptl_crystal_size_mid 0.40
_exptl_crystal_size_min 0.27
_refine_diff_density_max 1.413
_refine_diff_density_min -0.974
_refine_diff_density_rms 0.220
_refine_ls_extinction_method none
_refine_ls_goodness_of_fit_ref 1.041
_refine_ls_hydrogen_treatment mixed
_refine_ls_matrix_type full
_refine_ls_number_parameters 483
_refine_ls_number_reflns 8837
_refine_ls_number_restraints 244
_refine_ls_restrained_S_all 1.042
_refine_ls_R_factor_all 0.0871
_refine_ls_R_factor_gt 0.0596
_refine_ls_shift/su_max 0.075
_refine_ls_shift/su_mean 0.004
_refine_ls_structure_factor_coef Fsqd
_refine_ls_weighting_details 'calc w=1/[\s^2^(Fo^2^)+(0.1021P)^2^+23.0714P] where P=(Fo^2^+2Fc^2^)/3'
_refine_ls_weighting_scheme calc
_refine_ls_wR_factor_gt 0.1636
_refine_ls_wR_factor_ref 0.1830
_reflns_number_gt 6303
_reflns_number_total 8837
_reflns_threshold_expression >2sigma(I)
_cod_data_source_file c2dt32688d.txt
_cod_data_source_block ic15698
_cod_depositor_comments
;
The following automatic conversions were performed:

'_symmetry_cell_setting' value 'Monoclinic' changed to 'monoclinic'
according to /home/saulius/struct/CIF-dictionaries/cif_core.dic
dictionary named 'cif_core.dic' version 2.4.2 from 2011-04-26.

Automatic conversion script
Id: cif_fix_values 1891 2012-01-12 08:04:46Z andrius 

The following automatic conversions were performed:

'_exptl_crystal_density_meas' value 'not_measured' was changed to '?'
- the value is perceived as not measured.

Automatic conversion script
Id: cif_fix_values 3008 2015-01-20 13:52:24Z robertas 
;
_cod_original_sg_symbol_H-M C2/c
_cod_database_code 7022456

loop_
_symmetry_equiv_pos_as_xyz
'x, y, z'
'-x, y, -z+1/2'
'x+1/2, y+1/2, z'
'-x+1/2, y+1/2, -z+1/2'
'-x, -y, -z'
'x, -y, z-1/2'
'-x+1/2, -y+1/2, -z'
'x+1/2, -y+1/2, z-1/2'

loop_
_atom_site_label
_atom_site_type_symbol
_atom_site_fract_x
_atom_site_fract_y
_atom_site_fract_z
_atom_site_U_iso_or_equiv
_atom_site_adp_type
_atom_site_occupancy
_atom_site_symmetry_multiplicity
_atom_site_calc_flag
_atom_site_refinement_flags
_atom_site_disorder_assembly
_atom_site_disorder_group
Gd Gd 1.008604(15) 0.668403(14) 0.644103(19) 0.04049(13) Uani 1 1 d . . .
Zn Zn 0.90977(5) 0.57152(4) 0.69141(6) 0.0581(3) Uani 1 1 d . . .
O1 O 0.9239(2) 0.65804(19) 0.6984(3) 0.0439(11) Uani 1 1 d . . .
O2 O 0.9996(3) 0.5729(2) 0.6712(3) 0.0497(11) Uani 1 1 d . . .
O3 O 0.8958(3) 0.7037(2) 0.5165(3) 0.0537(12) Uani 1 1 d . . .
O4 O 0.9434(3) 0.6281(2) 0.4968(3) 0.0613(14) Uani 1 1 d . . .
O5 O 1.0081(3) 0.7591(2) 0.6933(3) 0.0553(12) Uani 1 1 d . . .
O6 O 0.8382(3) 0.5622(3) 0.7361(4) 0.0713(17) Uani 1 1 d . A .
O7 O 0.8804(2) 0.6313(2) 0.8347(3) 0.0564(13) Uani 1 1 d . . .
O8 O 1.0576(3) 0.7308(3) 0.5781(4) 0.0782(17) Uani 1 1 d . . .
H8A H 1.0793 0.7228 0.5492 0.117 Uiso 1 1 d R A .
H8B H 1.0176 0.7475 0.5447 0.117 Uiso 1 1 d R . .
N2 N 0.9100(5) 0.4887(3) 0.6566(5) 0.082(2) Uani 1 1 d . A .
N1 N 0.8106(8) 0.6097(7) 0.5682(10) 0.046(3) Uani 0.527(5) 1 d PU A 1
C1 C 0.7585(9) 0.5799(7) 0.4984(11) 0.057(3) Uani 0.527(5) 1 d PU A 1
H1 H 0.7680 0.5422 0.4914 0.068 Uiso 0.527(5) 1 calc PR A 1
C2 C 0.6914(9) 0.6039(8) 0.4374(12) 0.060(3) Uani 0.527(5) 1 d PU A 1
H2 H 0.6571 0.5838 0.3862 0.072 Uiso 0.527(5) 1 calc PR A 1
C3 C 0.6738(11) 0.6603(8) 0.4520(13) 0.078(4) Uani 0.527(5) 1 d PU A 1
H3 H 0.6258 0.6758 0.4160 0.093 Uiso 0.527(5) 1 calc PR A 1
C4 C 0.7290(8) 0.6895(7) 0.5191(11) 0.056(3) Uani 0.527(5) 1 d PU A 1
H4 H 0.7228 0.7278 0.5272 0.067 Uiso 0.527(5) 1 calc PR A 1
C5 C 0.7953(9) 0.6623(7) 0.5762(12) 0.048(3) Uani 0.527(5) 1 d PU A 1
N1' N 0.8231(9) 0.5866(6) 0.5718(12) 0.046(3) Uani 0.473(5) 1 d PU A 2
C1' C 0.7781(9) 0.5514(8) 0.5030(12) 0.057(3) Uani 0.473(5) 1 d PU A 2
H1' H 0.7936 0.5142 0.5027 0.068 Uiso 0.473(5) 1 calc PR A 2
C2' C 0.7120(9) 0.5696(8) 0.4359(11) 0.060(3) Uani 0.473(5) 1 d PU A 2
H2' H 0.6823 0.5460 0.3872 0.072 Uiso 0.473(5) 1 calc PR A 2
C3' C 0.6862(13) 0.6269(12) 0.4390(17) 0.078(4) Uani 0.473(5) 1 d PU A 2
H3' H 0.6389 0.6397 0.3943 0.093 Uiso 0.473(5) 1 calc PR A 2
C4' C 0.7320(9) 0.6601(8) 0.5072(12) 0.056(3) Uani 0.473(5) 1 d PU A 2
H4' H 0.7185 0.6975 0.5099 0.067 Uiso 0.473(5) 1 calc PR A 2
C5' C 0.8016(10) 0.6379(11) 0.5755(14) 0.048(3) Uani 0.473(5) 1 d PU A 2
C6 C 0.8537(4) 0.6869(4) 0.6521(5) 0.063(2) Uani 1 1 d U . .
H6A H 0.8368 0.6928 0.6942 0.075 Uiso 0.527(5) 1 calc PR A 1
H6B H 0.8627 0.7241 0.6356 0.075 Uiso 0.527(5) 1 calc PR A 1
H6C H 0.8556 0.7224 0.6248 0.075 Uiso 0.473(5) 1 d PR A 2
H6D H 0.8337 0.6940 0.6910 0.075 Uiso 0.473(5) 1 d PR A 2
C7 C 0.8710(8) 0.4471(5) 0.6630(8) 0.113(4) Uani 1 1 d . . .
H7 H 0.8402 0.4544 0.6862 0.135 Uiso 1 1 calc R A .
C8 C 0.8746(11) 0.3941(6) 0.6368(11) 0.154(7) Uani 1 1 d . A .
H8 H 0.8473 0.3646 0.6424 0.185 Uiso 1 1 calc R . .
C9 C 0.9178(12) 0.3849(6) 0.6031(12) 0.162(8) Uani 1 1 d . . .
H9 H 0.9186 0.3487 0.5822 0.194 Uiso 1 1 calc R A .
C10 C 0.9602(8) 0.4251(4) 0.5976(7) 0.106(4) Uani 1 1 d . A .
H10 H 0.9919 0.4178 0.5756 0.127 Uiso 1 1 calc R . .
C11 C 0.9543(6) 0.4785(4) 0.6264(6) 0.079(3) Uani 1 1 d . . .
C12 C 0.9971(5) 0.5266(4) 0.6210(6) 0.069(2) Uani 1 1 d . A .
H12A H 1.0483 0.5143 0.6417 0.083 Uiso 1 1 calc R . .
H12B H 0.9742 0.5381 0.5587 0.083 Uiso 1 1 calc R . .
C13 C 0.8275(12) 0.6503(6) 0.3789(14) 0.044(3) Uani 0.527(5) 1 d PU A 1
C14 C 0.8112(10) 0.6000(8) 0.3372(12) 0.067(4) Uani 0.527(5) 1 d PU A 1
H14 H 0.8426 0.5689 0.3650 0.080 Uiso 0.527(5) 1 calc PR A 1
C15 C 0.7496(11) 0.5945(9) 0.2554(12) 0.075(4) Uani 0.527(5) 1 d PU A 1
H15 H 0.7416 0.5595 0.2268 0.090 Uiso 0.527(5) 1 calc PR A 1
C16 C 0.7028(11) 0.6323(8) 0.2151(13) 0.069(4) Uani 0.527(5) 1 d PU A 1
H16 H 0.6646 0.6271 0.1555 0.082 Uiso 0.527(5) 1 calc PR A 1
C17 C 0.7073(15) 0.6828(12) 0.2593(18) 0.101(6) Uani 0.527(5) 1 d PU A 1
H17 H 0.6697 0.7104 0.2329 0.121 Uiso 0.527(5) 1 calc PR A 1
C18 C 0.7704(11) 0.6903(9) 0.3447(13) 0.071(4) Uani 0.527(5) 1 d PU A 1
H18 H 0.7741 0.7221 0.3787 0.085 Uiso 0.527(5) 1 calc PR A 1
C13' C 0.8301(13) 0.6707(7) 0.3752(16) 0.044(3) Uani 0.473(5) 1 d PU A 2
C14' C 0.8183(12) 0.6253(9) 0.3204(14) 0.067(4) Uani 0.473(5) 1 d PU A 2
H14' H 0.8524 0.5952 0.3412 0.080 Uiso 0.473(5) 1 calc PR A 2
C15' C 0.7564(13) 0.6240(10) 0.2345(15) 0.075(4) Uani 0.473(5) 1 d PU A 2
H15' H 0.7500 0.5933 0.1973 0.090 Uiso 0.473(5) 1 calc PR A 2
C16' C 0.7082(12) 0.6633(9) 0.2052(15) 0.069(4) Uani 0.473(5) 1 d PU A 2
H16' H 0.6621 0.6587 0.1519 0.082 Uiso 0.473(5) 1 calc PR A 2
C17' C 0.7224(16) 0.7062(13) 0.247(2) 0.101(6) Uani 0.473(5) 1 d PU A 2
H17' H 0.6908 0.7376 0.2221 0.121 Uiso 0.473(5) 1 calc PR A 2
C18' C 0.7888(12) 0.7095(10) 0.3351(15) 0.071(4) Uani 0.473(5) 1 d PU A 2
H18' H 0.8006 0.7447 0.3635 0.085 Uiso 0.473(5) 1 calc PR A 2
C19 C 0.8934(4) 0.6639(3) 0.4680(4) 0.0507(18) Uani 1 1 d . A .
C20 C 1.0000 0.8460(4) 0.7500 0.051(3) Uani 1 2 d S . .
C21 C 1.0181(4) 0.8745(3) 0.6976(6) 0.059(2) Uani 1 1 d . A .
H21 H 1.0305 0.8545 0.6608 0.071 Uiso 1 1 calc R . .
C22 C 1.0186(5) 0.9320(4) 0.6970(7) 0.078(3) Uani 1 1 d . . .
H22 H 1.0316 0.9517 0.6605 0.094 Uiso 1 1 calc R A .
C23 C 1.0000 0.9602(5) 0.7500 0.083(4) Uani 1 2 d S . .
H23 H 1.0000 0.9998 0.7500 0.099 Uiso 1 2 calc SR . .
C24 C 1.0000 0.7835(4) 0.7500 0.049(2) Uani 1 2 d S . .
C25 C 0.7716(12) 0.5891(7) 0.8080(15) 0.049(3) Uani 0.527(5) 1 d PU A 1
C26 C 0.7043(10) 0.5639(9) 0.7413(14) 0.082(4) Uani 0.527(5) 1 d PU A 1
H26 H 0.7002 0.5520 0.6880 0.099 Uiso 0.527(5) 1 calc PR A 1
C27 C 0.6463(12) 0.5569(10) 0.7531(16) 0.097(5) Uani 0.527(5) 1 d PU A 1
H27 H 0.6010 0.5420 0.7071 0.117 Uiso 0.527(5) 1 calc PR A 1
C28 C 0.6535(11) 0.5715(9) 0.8321(14) 0.079(4) Uani 0.527(5) 1 d PU A 1
H28 H 0.6162 0.5637 0.8453 0.095 Uiso 0.527(5) 1 calc PR A 1
C29 C 0.7125(17) 0.5958(12) 0.886(2) 0.091(5) Uani 0.527(5) 1 d PU A 1
H29 H 0.7175 0.6062 0.9402 0.110 Uiso 0.527(5) 1 calc PR A 1
C30 C 0.7730(16) 0.6096(10) 0.875(2) 0.074(4) Uani 0.527(5) 1 d PU A 1
H30 H 0.8123 0.6329 0.9160 0.089 Uiso 0.527(5) 1 calc PR A 1
C25' C 0.7814(13) 0.5700(8) 0.8154(17) 0.049(3) Uani 0.473(5) 1 d PDU A 2
C26' C 0.7397(10) 0.5294(9) 0.7809(14) 0.082(4) Uani 0.473(5) 1 d PDU A 2
H26' H 0.7430 0.5100 0.7364 0.099 Uiso 0.473(5) 1 calc PR A 2
C27' C 0.6911(12) 0.5108(11) 0.8007(16) 0.097(5) Uani 0.473(5) 1 d PDU A 2
H27' H 0.6643 0.4775 0.7743 0.117 Uiso 0.473(5) 1 calc PR A 2
C28' C 0.6799(12) 0.5380(10) 0.8567(15) 0.079(4) Uani 0.473(5) 1 d PDU A 2
H28' H 0.6392 0.5286 0.8631 0.095 Uiso 0.473(5) 1 calc PR A 2
C29' C 0.7259(19) 0.5793(14) 0.905(2) 0.091(5) Uani 0.473(5) 1 d PDU A 2
H29' H 0.7214 0.5990 0.9484 0.110 Uiso 0.473(5) 1 calc PR A 2
C30' C 0.7794(18) 0.5907(11) 0.887(2) 0.074(4) Uani 0.473(5) 1 d PDU A 2
H30' H 0.8185 0.6147 0.9257 0.089 Uiso 0.473(5) 1 calc PR A 2
C31 C 0.8363(4) 0.5916(4) 0.7923(5) 0.059(2) Uani 1 1 d . . .
Cl1 Cl 0.0962(6) 0.9580(5) 0.5108(5) 0.168(4) Uani 0.50 1 d PD B 1
O9 O 0.077(2) 0.9212(12) 0.554(2) 0.265(17) Uiso 0.50 1 d PD B 1
O10 O 0.0511(18) 0.9509(15) 0.4239(16) 0.30(2) Uiso 0.50 1 d PD B 1
O11 O 0.1667(15) 0.9542(16) 0.536(2) 0.37(2) Uiso 0.50 1 d PD B 1
O12 O 0.083(2) 1.0099(12) 0.534(2) 0.37(2) Uiso 0.50 1 d PD B 1
O13 O 0.017(3) 0.9273(18) 0.468(3) 0.278(18) Uiso 0.50 1 d P C 2
O14 O 0.1897(6) 0.7707(5) 0.4944(7) 0.150(4) Uiso 1 1 d D . .
C32 C 0.1619(13) 0.7345(10) 0.5339(16) 0.223(10) Uiso 1 1 d D . .
O15 O 0.9945(13) 0.8282(8) 0.4930(14) 0.263(9) Uiso 1 1 d D . .
C33 C 0.9132(17) 0.8455(16) 0.439(3) 0.35(2) Uiso 1 1 d D . .
O16 O 0.075(3) 0.7493(19) 0.216(3) 0.34(2) Uiso 0.50 1 d PD D -1
C34 C 0.032(3) 0.782(2) 0.246(5) 0.28(3) Uiso 0.50 1 d PD D -1

loop_
_atom_site_aniso_label
_atom_site_aniso_U_11
_atom_site_aniso_U_22
_atom_site_aniso_U_33
_atom_site_aniso_U_23
_atom_site_aniso_U_13
_atom_site_aniso_U_12
Gd 0.03004(17) 0.0503(2) 0.03271(19) 0.00080(14) 0.01027(13) 0.00155(13)
Zn 0.0567(5) 0.0671(6) 0.0546(5) -0.0187(4) 0.0317(4) -0.0235(4)
O1 0.027(2) 0.056(3) 0.035(2) -0.002(2) 0.0059(18) 0.0018(18)
O2 0.056(3) 0.049(3) 0.050(3) -0.006(2) 0.032(2) -0.003(2)
O3 0.048(3) 0.063(3) 0.036(3) -0.002(2) 0.012(2) 0.014(2)
O4 0.052(3) 0.070(4) 0.042(3) -0.012(3) 0.011(2) 0.017(3)
O5 0.066(3) 0.051(3) 0.041(3) -0.005(2) 0.022(2) -0.005(2)
O6 0.065(3) 0.094(5) 0.062(4) -0.023(3) 0.038(3) -0.034(3)
O7 0.036(2) 0.078(4) 0.051(3) -0.005(3) 0.020(2) -0.011(2)
O8 0.073(4) 0.091(5) 0.078(4) 0.014(3) 0.044(3) -0.001(3)
N2 0.122(7) 0.075(5) 0.069(5) -0.028(4) 0.064(5) -0.043(5)
N1 0.039(4) 0.044(6) 0.043(4) -0.003(5) 0.013(3) 0.000(5)
C1 0.050(5) 0.048(6) 0.052(5) -0.011(5) 0.012(4) -0.013(4)
C2 0.043(5) 0.056(6) 0.056(5) -0.013(5) 0.008(4) -0.011(5)
C3 0.058(6) 0.071(7) 0.075(6) -0.006(6) 0.013(5) 0.001(5)
C4 0.036(4) 0.055(6) 0.056(5) -0.001(5) 0.009(4) 0.003(5)
C5 0.031(4) 0.059(6) 0.050(4) 0.018(5) 0.018(3) 0.011(5)
N1' 0.039(4) 0.044(6) 0.043(4) -0.003(5) 0.013(3) 0.000(5)
C1' 0.050(5) 0.048(6) 0.052(5) -0.011(5) 0.012(4) -0.013(4)
C2' 0.043(5) 0.056(6) 0.056(5) -0.013(5) 0.008(4) -0.011(5)
C3' 0.058(6) 0.071(7) 0.075(6) -0.006(6) 0.013(5) 0.001(5)
C4' 0.036(4) 0.055(6) 0.056(5) -0.001(5) 0.009(4) 0.003(5)
C5' 0.031(4) 0.059(6) 0.050(4) 0.018(5) 0.018(3) 0.011(5)
C6 0.026(3) 0.110(6) 0.040(4) -0.005(4) 0.008(3) 0.012(3)
C7 0.158(12) 0.092(8) 0.098(8) -0.044(7) 0.072(8) -0.076(8)
C8 0.24(2) 0.089(10) 0.129(13) -0.038(9) 0.088(13) -0.094(12)
C9 0.25(2) 0.082(10) 0.166(17) -0.059(10) 0.118(16) -0.056(12)
C10 0.164(12) 0.058(6) 0.079(7) -0.032(5) 0.052(8) -0.019(7)
C11 0.114(8) 0.065(6) 0.063(6) -0.015(5) 0.048(6) -0.024(5)
C12 0.096(7) 0.059(5) 0.064(5) -0.005(4) 0.050(5) 0.002(4)
C13 0.043(4) 0.039(8) 0.038(4) -0.006(6) 0.013(3) 0.004(6)
C14 0.064(5) 0.063(7) 0.058(6) -0.008(5) 0.021(4) -0.002(5)
C15 0.075(6) 0.077(7) 0.065(6) -0.014(5) 0.030(5) -0.003(5)
C16 0.063(5) 0.071(7) 0.057(5) -0.005(6) 0.021(4) -0.002(6)
C17 0.092(8) 0.104(9) 0.091(7) 0.007(6) 0.036(5) -0.004(6)
C18 0.066(6) 0.075(7) 0.055(5) 0.007(5) 0.019(4) -0.001(5)
C13' 0.043(4) 0.039(8) 0.038(4) -0.006(6) 0.013(3) 0.004(6)
C14' 0.064(5) 0.063(7) 0.058(6) -0.008(5) 0.021(4) -0.002(5)
C15' 0.075(6) 0.077(7) 0.065(6) -0.014(5) 0.030(5) -0.003(5)
C16' 0.063(5) 0.071(7) 0.057(5) -0.005(6) 0.021(4) -0.002(6)
C17' 0.092(8) 0.104(9) 0.091(7) 0.007(6) 0.036(5) -0.004(6)
C18' 0.066(6) 0.075(7) 0.055(5) 0.007(5) 0.019(4) -0.001(5)
C19 0.041(4) 0.073(5) 0.030(3) 0.000(3) 0.013(3) 0.001(3)
C20 0.025(4) 0.056(6) 0.047(6) 0.000 0.001(4) 0.000
C21 0.042(4) 0.051(5) 0.071(5) 0.002(4) 0.019(4) 0.001(3)
C22 0.064(5) 0.059(6) 0.109(8) 0.012(5) 0.043(5) -0.007(4)
C23 0.059(7) 0.048(7) 0.130(13) 0.000 0.041(8) 0.000
C24 0.039(5) 0.055(6) 0.038(5) 0.000 0.009(4) 0.000
C25 0.044(5) 0.050(8) 0.056(5) 0.004(6) 0.028(4) -0.004(6)
C26 0.073(6) 0.091(7) 0.090(7) 0.003(5) 0.048(5) -0.017(5)
C27 0.091(7) 0.107(8) 0.106(7) -0.006(6) 0.060(6) -0.019(5)
C28 0.072(6) 0.084(7) 0.084(6) 0.004(6) 0.041(5) -0.008(5)
C29 0.088(7) 0.103(9) 0.099(8) 0.008(6) 0.059(6) -0.001(6)
C30 0.064(5) 0.082(9) 0.087(7) 0.006(6) 0.047(5) -0.006(6)
C25' 0.044(5) 0.050(8) 0.056(5) 0.004(6) 0.028(4) -0.004(6)
C26' 0.073(6) 0.091(7) 0.090(7) 0.003(5) 0.048(5) -0.017(5)
C27' 0.091(7) 0.107(8) 0.106(7) -0.006(6) 0.060(6) -0.019(5)
C28' 0.072(6) 0.084(7) 0.084(6) 0.004(6) 0.041(5) -0.008(5)
C29' 0.088(7) 0.103(9) 0.099(8) 0.008(6) 0.059(6) -0.001(6)
C30' 0.064(5) 0.082(9) 0.087(7) 0.006(6) 0.047(5) -0.006(6)
C31 0.039(4) 0.084(6) 0.051(4) 0.004(4) 0.020(3) -0.008(4)
Cl1 0.178(9) 0.236(11) 0.097(5) 0.058(6) 0.076(6) 0.033(8)

loop_
_atom_type_symbol
_atom_type_description
_atom_type_scat_dispersion_real
_atom_type_scat_dispersion_imag
_atom_type_scat_source
C C 0.0033 0.0016 'International Tables Vol C Tables 4.2.6.8 and 6.1.1.4'
H H 0.0000 0.0000 'International Tables Vol C Tables 4.2.6.8 and 6.1.1.4'
N N 0.0061 0.0033 'International Tables Vol C Tables 4.2.6.8 and 6.1.1.4'
O O 0.0106 0.0060 'International Tables Vol C Tables 4.2.6.8 and 6.1.1.4'
Zn Zn 0.2839 1.4301 'International Tables Vol C Tables 4.2.6.8 and 6.1.1.4'
Gd Gd -0.1653 3.9035 'International Tables Vol C Tables 4.2.6.8 and 6.1.1.4'
Cl Cl 0.1484 0.1585 'International Tables Vol C Tables 4.2.6.8 and 6.1.1.4'

loop_
_geom_angle_atom_site_label_1
_geom_angle_atom_site_label_2
_geom_angle_atom_site_label_3
_geom_angle
_geom_angle_site_symmetry_1
_geom_angle_site_symmetry_3
O7 Gd O5 119.26(19) 2_756 .
O7 Gd O2 77.18(18) 2_756 .
O5 Gd O2 143.66(17) . .
O7 Gd O1 80.30(16) 2_756 2_756
O5 Gd O1 77.19(16) . 2_756
O2 Gd O1 74.09(16) . 2_756
O7 Gd O8 71.0(2) 2_756 .
O5 Gd O8 72.1(2) . .
O2 Gd O8 142.22(19) . .
O1 Gd O8 118.55(19) 2_756 .
O7 Gd O3 134.09(17) 2_756 .
O5 Gd O3 80.36(17) . .
O2 Gd O3 112.47(18) . .
O1 Gd O3 145.37(16) 2_756 .
O8 Gd O3 78.1(2) . .
O7 Gd O4 89.12(17) 2_756 .
O5 Gd O4 131.15(18) . .
O2 Gd O4 76.89(18) . .
O1 Gd O4 150.64(17) 2_756 .
O8 Gd O4 82.7(2) . .
O3 Gd O4 53.36(16) . .
O7 Gd O1 140.46(17) 2_756 .
O5 Gd O1 78.63(17) . .
O2 Gd O1 70.72(16) . .
O1 Gd O1 69.30(16) 2_756 .
O8 Gd O1 146.24(19) . .
O3 Gd O1 80.71(16) . .
O4 Gd O1 105.05(17) . .
O7 Gd Zn 65.42(13) 2_756 2_756
O5 Gd Zn 114.27(12) . 2_756
O2 Gd Zn 39.38(12) . 2_756
O1 Gd Zn 37.22(11) 2_756 2_756
O8 Gd Zn 132.53(15) . 2_756
O3 Gd Zn 148.03(13) . 2_756
O4 Gd Zn 113.63(13) . 2_756
O1 Gd Zn 75.11(10) . 2_756
O7 Gd Zn 112.20(14) 2_756 .
O5 Gd Zn 114.12(13) . .
O2 Gd Zn 35.84(11) . .
O1 Gd Zn 73.84(11) 2_756 .
O8 Gd Zn 167.55(15) . .
O3 Gd Zn 92.07(13) . .
O4 Gd Zn 85.25(15) . .
O1 Gd Zn 35.91(11) . .
Zn Gd Zn 56.22(3) 2_756 .
O7 Gd Gd 114.93(12) 2_756 2_756
O5 Gd Gd 68.09(12) . 2_756
O2 Gd Gd 75.59(11) . 2_756
O1 Gd Gd 35.62(11) 2_756 2_756
O8 Gd Gd 136.59(15) . 2_756
O3 Gd Gd 110.89(12) . 2_756
O4 Gd Gd 137.71(14) . 2_756
O1 Gd Gd 34.96(10) . 2_756
Zn Gd Gd 56.153(16) 2_756 2_756
Zn Gd Gd 54.143(15) . 2_756
N1' Zn O6 88.7(6) . .
N1' Zn O1 84.7(5) . .
O6 Zn O1 101.3(2) . .
N1' Zn N2 89.9(5) . .
O6 Zn N2 97.2(3) . .
O1 Zn N2 160.6(2) . .
N1' Zn O2 103.2(6) . .
O6 Zn O2 167.7(2) . .
O1 Zn O2 83.21(18) . .
N2 Zn O2 79.9(3) . .
N1' Zn O2 167.8(5) . 2_756
O6 Zn O2 88.0(2) . 2_756
O1 Zn O2 84.47(17) . 2_756
N2 Zn O2 102.1(3) . 2_756
O2 Zn O2 81.0(2) . 2_756
N1' Zn N1 14.0(5) . .
O6 Zn N1 85.4(5) . .
O1 Zn N1 72.1(4) . .
N2 Zn N1 103.8(5) . .
O2 Zn N1 106.9(5) . .
O2 Zn N1 153.8(4) 2_756 .
N1' Zn Gd 124.4(4) . 2_756
O6 Zn Gd 83.73(16) . 2_756
O1 Zn Gd 44.02(12) . 2_756
N2 Zn Gd 145.6(3) . 2_756
O2 Zn Gd 91.95(13) . 2_756
O2 Zn Gd 43.48(13) 2_756 2_756
N1 Zn Gd 110.5(4) . 2_756
N1' Zn Gd 87.5(5) . .
O6 Zn Gd 144.51(19) . .
O1 Zn Gd 43.22(13) . .
N2 Zn Gd 118.0(2) . .
O2 Zn Gd 41.27(13) . .
O2 Zn Gd 88.33(13) 2_756 .
N1 Zn Gd 82.5(4) . .
Gd Zn Gd 69.704(19) 2_756 .
C6 O1 Zn 111.6(5) . .
C6 O1 Gd 115.3(4) . 2_756
Zn O1 Gd 98.76(18) . 2_756
C6 O1 Gd 118.1(4) . .
Zn O1 Gd 100.86(18) . .
Gd O1 Gd 109.42(16) 2_756 .
C12 O2 Zn 110.7(5) . .
C12 O2 Zn 114.8(5) . 2_756
Zn O2 Zn 99.0(2) . 2_756
C12 O2 Gd 128.0(5) . .
Zn O2 Gd 102.9(2) . .
Zn O2 Gd 97.15(18) 2_756 .
C19 O3 Gd 92.7(4) . .
C19 O4 Gd 93.2(4) . .
C24 O5 Gd 139.7(6) . .
C31 O6 Zn 126.0(5) . .
C31 O7 Gd 138.2(5) . 2_756
C11 N2 C7 119.5(9) . .
C11 N2 Zn 114.1(6) . .
C7 N2 Zn 126.4(8) . .
C5 N1 C1 117.9(15) . .
C5 N1 Zn 115.5(11) . .
C1 N1 Zn 124.7(12) . .
N1 C1 C2 120.9(16) . .
C3 C2 C1 119.8(15) . .
C4 C3 C2 116.9(17) . .
C3 C4 C5 118.7(17) . .
N1 C5 C4 125.2(16) . .
N1 C5 C6 111.1(13) . .
C4 C5 C6 123.6(15) . .
C5' N1' C1' 121.0(17) . .
C5' N1' Zn 105.4(13) . .
C1' N1' Zn 131.5(12) . .
C2' C1' N1' 120.2(17) . .
C1' C2' C3' 119.7(17) . .
C4' C3' C2' 118(2) . .
C3' C4' C5' 119(2) . .
N1' C5' C4' 122(2) . .
N1' C5' C6 125.7(15) . .
C4' C5' C6 112.0(17) . .
C5 C6 O1 118.5(9) . .
C5 C6 C5' 19.4(8) . .
O1 C6 C5' 100.0(9) . .
N2 C7 C8 121.5(13) . .
C9 C8 C7 118.2(13) . .
C8 C9 C10 122.9(14) . .
C9 C10 C11 115.8(13) . .
N2 C11 C10 122.1(10) . .
N2 C11 C12 117.4(8) . .
C10 C11 C12 120.5(10) . .
O2 C12 C11 113.2(7) . .
C14 C13 C18 116.7(18) . .
C14 C13 C19 126.8(15) . .
C18 C13 C19 115.1(16) . .
C15 C14 C13 119.9(19) . .
C16 C15 C14 125(2) . .
C15 C16 C17 120(2) . .
C18 C17 C16 117(2) . .
C13 C18 C17 120(2) . .
C18' C13' C14' 112(2) . .
C18' C13' C19 133(2) . .
C14' C13' C19 114.6(16) . .
C15' C14' C13' 120(2) . .
C16' C15' C14' 121(2) . .
C15' C16' C17' 119(2) . .
C16' C17' C18' 120(3) . .
C13' C18' C17' 125(2) . .
O4 C19 O3 120.7(6) . .
O4 C19 C13' 127.6(11) . .
O3 C19 C13' 111.3(10) . .
O4 C19 C13 114.1(9) . .
O3 C19 C13 124.6(10) . .
C13' C19 C13 19.3(10) . .
C21 C20 C21 119.6(11) . 2_756
C21 C20 C24 120.2(5) . .
C21 C20 C24 120.2(5) 2_756 .
C20 C21 C22 120.9(9) . .
C23 C22 C21 118.8(10) . .
C22 C23 C22 120.9(12) 2_756 .
O5 C24 O5 124.0(10) 2_756 .
O5 C24 C20 118.0(5) 2_756 .
O5 C24 C20 118.0(5) . .
C30 C25 C26 118(2) . .
C30 C25 C31 124(2) . .
C26 C25 C31 117.7(19) . .
C27 C26 C25 121(2) . .
C26 C27 C28 119(2) . .
C29 C28 C27 116(2) . .
C28 C29 C30 128(3) . .
C25 C30 C29 116(3) . .
C26' C25' C30' 113(3) . .
C26' C25' C31 126(2) . .
C30' C25' C31 121(2) . .
C25' C26' C27' 126(3) . .
C26' C27' C28' 120(2) . .
C27' C28' C29' 120(3) . .
C30' C29' C28' 115(3) . .
C29' C30' C25' 125(3) . .
O6 C31 O7 125.6(7) . .
O6 C31 C25' 112.0(11) . .
O7 C31 C25' 121.9(12) . .
O6 C31 C25 122.0(10) . .
O7 C31 C25 111.8(10) . .
C25' C31 C25 18.6(10) . .
O11 Cl1 O9 112.0(12) . .
O11 Cl1 O10 112.6(12) . .
O9 Cl1 O10 109.0(12) . .
O11 Cl1 O12 109.1(12) . .
O9 Cl1 O12 104.9(11) . .
O10 Cl1 O12 108.9(12) . .

loop_
_geom_bond_atom_site_label_1
_geom_bond_atom_site_label_2
_geom_bond_distance
_geom_bond_site_symmetry_2
Gd O7 2.348(5) 2_756
Gd O5 2.349(5) .
Gd O2 2.372(5) .
Gd O1 2.405(4) 2_756
Gd O8 2.438(6) .
Gd O3 2.437(5) .
Gd O4 2.438(5) .
Gd O1 2.444(5) .
Gd Zn 3.4203(9) 2_756
Gd Zn 3.5049(9) .
Gd Gd 3.9581(6) 2_756
Zn N1' 1.992(16) .
Zn O6 2.049(5) .
Zn O1 2.093(5) .
Zn N2 2.083(8) .
Zn O2 2.105(5) .
Zn O2 2.187(5) 2_756
Zn N1 2.295(15) .
Zn Gd 3.4203(9) 2_756
O1 C6 1.446(8) .
O1 Gd 2.405(4) 2_756
O2 C12 1.408(10) .
O2 Zn 2.187(5) 2_756
O3 C19 1.269(9) .
O4 C19 1.249(9) .
O5 C24 1.251(7) .
O6 C31 1.239(10) .
O7 C31 1.272(9) .
O7 Gd 2.348(4) 2_756
N2 C11 1.320(12) .
N2 C7 1.335(12) .
N1 C5 1.330(19) .
N1 C1 1.36(2) .
C1 C2 1.39(2) .
C2 C3 1.46(3) .
C3 C4 1.35(2) .
C4 C5 1.40(2) .
C5 C6 1.403(19) .
N1' C5' 1.33(2) .
N1' C1' 1.38(2) .
C1' C2' 1.36(2) .
C2' C3' 1.49(3) .
C3' C4' 1.35(3) .
C4' C5' 1.44(2) .
C5' C6 1.70(3) .
C7 C8 1.370(19) .
C8 C9 1.34(2) .
C9 C10 1.355(19) .
C10 C11 1.409(13) .
C11 C12 1.500(12) .
C13 C14 1.36(3) .
C13 C18 1.41(3) .
C13 C19 1.50(2) .
C14 C15 1.36(3) .
C15 C16 1.26(3) .
C16 C17 1.42(4) .
C17 C18 1.42(3) .
C13' C18' 1.22(3) .
C13' C14' 1.40(3) .
C13' C19 1.50(2) .
C14' C15' 1.40(3) .
C15' C16' 1.28(3) .
C16' C17' 1.21(4) .
C17' C18' 1.47(4) .
C20 C21 1.358(10) .
C20 C21 1.358(10) 2_756
C20 C24 1.501(15) .
C21 C22 1.382(12) .
C22 C23 1.371(12) .
C23 C22 1.371(12) 2_756
C24 O5 1.250(7) 2_756
C25 C30 1.28(4) .
C25 C26 1.43(3) .
C25 C31 1.53(3) .
C26 C27 1.36(3) .
C27 C28 1.38(3) .
C28 C29 1.25(4) .
C29 C30 1.42(5) .
C25' C26' 1.24(3) .
C25' C30' 1.38(5) .
C25' C31 1.51(3) .
C26' C27' 1.32(3) .
C27' C28' 1.31(3) .
C28' C29' 1.34(4) .
C29' C30' 1.36(5) .
Cl1 O11 1.32(2) .
Cl1 O9 1.36(2) .
Cl1 O10 1.34(2) .
Cl1 O12 1.38(2) .
O14 C32 1.420(16) .
O15 C33 1.528(19) .
O16 C34 1.49(2) .
